data_7213766
loop_
_publ_author_name
'Zhang, Zhu-Yan'
'Deng, Zhao-Peng'
'Zhang, Xian-Fa'
'Huo, Li-Hua'
'Zhao, Hui'
'Gao, Shan'

_publ_section_title
;
 Self-assembly of [Cu3I2]- or [CuI]n-based (n = 2, 4, and \\infty )
 coordination polymers from unsymmetrical bis(pyridyl) and in situ
 ligands: syntheses, structures, and properties
;
_journal_issue 3
_journal_name_full CrystEngComm
_journal_page_first 359
_journal_paper_doi 10.1039/c3ce41774c
_journal_volume 16
_journal_year 2014
_chemical_formula_moiety 'C12 H11 Cu I N3 O'
_chemical_formula_sum 'C12 H11 Cu I N3 O'
_chemical_formula_weight 403.68
_chemical_name_systematic
;
?
;
_space_group_IT_number 2
_symmetry_cell_setting triclinic
_symmetry_space_group_name_Hall '-P 1'
_symmetry_space_group_name_H-M 'P -1'
_atom_sites_solution_hydrogens geom
_atom_sites_solution_primary direct
_atom_sites_solution_secondary difmap
_audit_creation_method SHELXL-97
_cell_angle_alpha 89.66(3)
_cell_angle_beta 71.19(3)
_cell_angle_gamma 69.77(3)
_cell_formula_units_Z 2
_cell_length_a 7.9666(16)
_cell_length_b 9.4084(19)
_cell_length_c 9.6154(19)
_cell_measurement_reflns_used 3530
_cell_measurement_temperature 295(2)
_cell_measurement_theta_max 27.45
_cell_measurement_theta_min 3.01
_cell_volume 635.6(3)
_computing_cell_refinement RAPID-AUTO
_computing_data_collection 'RAPID-AUTO (Rigaku Corporation, 1998)'
_computing_data_reduction 'CrystalStructure (Rigaku/MSC and Rigaku Corporation, 2002)'
_computing_molecular_graphics SHELXL-97
_computing_publication_material SHELXL-97
_computing_structure_refinement 'SHELXL-97 (Sheldrick, 1997)'
_computing_structure_solution 'SHELXS-97 (Sheldrick, 1997)'
_diffrn_ambient_temperature 295(2)
_diffrn_detector_area_resol_mean 10.000
_diffrn_measured_fraction_theta_full 0.993
_diffrn_measured_fraction_theta_max 0.993
_diffrn_measurement_device_type 'Rigaku RAXIS-RAPID'
_diffrn_measurement_method \w
_diffrn_radiation_monochromator graphite
_diffrn_radiation_source 'fine-focus sealed tube'
_diffrn_radiation_type MoK\a
_diffrn_radiation_wavelength 0.71073
_diffrn_reflns_av_R_equivalents 0.0700
_diffrn_reflns_av_sigmaI/netI 0.0924
_diffrn_reflns_limit_h_max 10
_diffrn_reflns_limit_h_min -10
_diffrn_reflns_limit_k_max 12
_diffrn_reflns_limit_k_min -12
_diffrn_reflns_limit_l_max 12
_diffrn_reflns_limit_l_min -12
_diffrn_reflns_number 6314
_diffrn_reflns_theta_full 27.48
_diffrn_reflns_theta_max 27.48
_diffrn_reflns_theta_min 3.00
_diffrn_standards_decay_% 0
_diffrn_standards_interval_count 0
_diffrn_standards_interval_time 0
_diffrn_standards_number 0
_exptl_absorpt_coefficient_mu 4.137
_exptl_absorpt_correction_T_max 0.5758
_exptl_absorpt_correction_T_min 0.5070
_exptl_absorpt_correction_type multi-scan
_exptl_absorpt_process_details 'ABSCOR (Higashi, 1995)'
_exptl_crystal_colour brown
_exptl_crystal_density_diffrn 2.109
_exptl_crystal_density_method 'not measured'
_exptl_crystal_description prism
_exptl_crystal_F_000 388
_exptl_crystal_size_max 0.19
_exptl_crystal_size_mid 0.15
_exptl_crystal_size_min 0.15
_platon_squeeze_details
;
Four acetonitrile molecules added to total atom count.
;
_refine_diff_density_max 1.959
_refine_diff_density_min -1.990
_refine_diff_density_rms 0.229
_refine_ls_extinction_method none
_refine_ls_goodness_of_fit_ref 1.078
_refine_ls_hydrogen_treatment constr
_refine_ls_matrix_type full
_refine_ls_number_parameters 163
_refine_ls_number_reflns 2900
_refine_ls_number_restraints 0
_refine_ls_restrained_S_all 1.078
_refine_ls_R_factor_all 0.0945
_refine_ls_R_factor_gt 0.0607
_refine_ls_shift/su_max 0.000
_refine_ls_shift/su_mean 0.000
_refine_ls_structure_factor_coef Fsqd
_refine_ls_weighting_details 'calc w=1/[\s^2^(Fo^2^)+(0.0474P)^2^+3.8647P] where P=(Fo^2^+2Fc^2^)/3'
_refine_ls_weighting_scheme calc
_refine_ls_wR_factor_gt 0.1218
_refine_ls_wR_factor_ref 0.1664
_reflns_number_gt 1872
_reflns_number_total 2900
_reflns_threshold_expression >2sigma(I)
_cod_data_source_file c3ce41774c.txt
_cod_data_source_block 1
_cod_original_cell_volume 635.6(2)
_cod_database_code 7213766

loop_
_symmetry_equiv_pos_as_xyz
'x, y, z'
'-x, -y, -z'

loop_
_atom_site_label
_atom_site_type_symbol
_atom_site_fract_x
_atom_site_fract_y
_atom_site_fract_z
_atom_site_U_iso_or_equiv
_atom_site_adp_type
_atom_site_occupancy
_atom_site_symmetry_multiplicity
_atom_site_calc_flag
_atom_site_refinement_flags
Cu1 Cu 0.43222(19) -0.04300(12) 0.40112(13) 0.0485(4) Uani 1 1 d .
I1 I 0.79917(10) -0.14939(7) 0.35485(7) 0.0475(2) Uani 1 1 d .
O1 O 0.7412(13) 0.2965(10) 0.0021(9) 0.077(2) Uani 1 1 d .
N1 N 0.3563(11) 0.0680(8) 0.2309(8) 0.0411(18) Uani 1 1 d .
N2 N 0.5333(12) 0.3827(8) 0.2184(9) 0.0440(19) Uani 1 1 d .
N3 N 0.3556(12) 0.7655(8) 0.4184(8) 0.0414(18) Uani 1 1 d .
C1 C 0.2425(15) 0.0261(12) 0.1776(11) 0.051(2) Uani 1 1 d .
H1 H 0.2221 -0.0632 0.2049 0.061 Uiso 1 1 calc R
C2 C 0.1537(17) 0.1065(13) 0.0851(12) 0.059(3) Uani 1 1 d .
H2 H 0.0751 0.0731 0.0513 0.071 Uiso 1 1 calc R
C3 C 0.1851(16) 0.2376(13) 0.0443(11) 0.055(3) Uani 1 1 d .
H3 H 0.1270 0.2951 -0.0179 0.066 Uiso 1 1 calc R
C4 C 0.3012(17) 0.2834(12) 0.0951(11) 0.055(3) Uani 1 1 d .
H4 H 0.3218 0.3728 0.0689 0.067 Uiso 1 1 calc R
C5 C 0.3889(14) 0.1957(10) 0.1862(9) 0.039(2) Uani 1 1 d .
C6 C 0.5269(16) 0.2311(10) 0.2431(11) 0.048(2) Uani 1 1 d .
H6A H 0.4919 0.2228 0.3484 0.058 Uiso 1 1 calc R
H6B H 0.6531 0.1555 0.1949 0.058 Uiso 1 1 calc R
C7 C 0.4193(14) 0.5097(10) 0.3268(10) 0.041(2) Uani 1 1 d .
C8 C 0.2649(15) 0.5056(11) 0.4435(11) 0.048(2) Uani 1 1 d .
H8 H 0.2341 0.4185 0.4523 0.058 Uiso 1 1 calc R
C9 C 0.1583(16) 0.6316(11) 0.5458(12) 0.054(3) Uani 1 1 d .
H9 H 0.0550 0.6308 0.6258 0.065 Uiso 1 1 calc R
C10 C 0.2064(15) 0.7601(11) 0.5283(11) 0.050(2) Uani 1 1 d .
H10 H 0.1310 0.8464 0.5965 0.060 Uiso 1 1 calc R
C11 C 0.4598(16) 0.6426(10) 0.3196(11) 0.048(2) Uani 1 1 d .
H11 H 0.5644 0.6457 0.2423 0.057 Uiso 1 1 calc R
C12 C 0.6472(15) 0.4069(10) 0.0946(10) 0.043(2) Uani 1 1 d .
H12A H 0.6551 0.5024 0.0790 0.052 Uiso 1 1 calc R

loop_
_atom_site_aniso_label
_atom_site_aniso_U_11
_atom_site_aniso_U_22
_atom_site_aniso_U_33
_atom_site_aniso_U_23
_atom_site_aniso_U_13
_atom_site_aniso_U_12
Cu1 0.0650(9) 0.0360(6) 0.0496(7) 0.0057(5) -0.0200(6) -0.0240(6)
I1 0.0569(4) 0.0393(4) 0.0449(4) 0.0007(3) -0.0153(3) -0.0178(3)
O1 0.086(6) 0.074(5) 0.063(5) -0.006(4) -0.005(5) -0.039(5)
N1 0.051(5) 0.035(4) 0.040(4) 0.006(3) -0.015(4) -0.019(3)
N2 0.058(5) 0.033(4) 0.052(5) 0.005(3) -0.025(4) -0.025(4)
N3 0.052(5) 0.038(4) 0.039(4) 0.004(3) -0.013(4) -0.023(4)
C1 0.057(7) 0.050(5) 0.055(6) 0.003(5) -0.021(5) -0.028(5)
C2 0.063(7) 0.074(7) 0.059(7) -0.004(6) -0.031(6) -0.038(6)
C3 0.056(7) 0.071(7) 0.049(6) 0.007(5) -0.026(5) -0.028(6)
C4 0.078(8) 0.052(6) 0.047(6) 0.012(5) -0.029(6) -0.029(6)
C5 0.053(6) 0.035(4) 0.037(5) 0.007(4) -0.018(4) -0.022(4)
C6 0.067(7) 0.029(4) 0.057(6) 0.006(4) -0.026(5) -0.023(4)
C7 0.057(6) 0.037(5) 0.040(5) 0.009(4) -0.022(5) -0.024(4)
C8 0.060(7) 0.044(5) 0.048(6) 0.010(4) -0.018(5) -0.030(5)
C9 0.060(7) 0.051(6) 0.050(6) 0.002(5) -0.007(5) -0.028(5)
C10 0.054(6) 0.041(5) 0.051(6) 0.000(5) -0.013(5) -0.017(5)
C11 0.070(7) 0.037(5) 0.043(5) 0.004(4) -0.017(5) -0.028(5)
C12 0.064(6) 0.029(4) 0.039(5) 0.003(4) -0.010(5) -0.026(4)

loop_
_atom_type_symbol
_atom_type_description
_atom_type_scat_dispersion_real
_atom_type_scat_dispersion_imag
_atom_type_scat_source
C C 0.0033 0.0016 'International Tables Vol C Tables 4.2.6.8 and 6.1.1.4'
H H 0.0000 0.0000 'International Tables Vol C Tables 4.2.6.8 and 6.1.1.4'
N N 0.0061 0.0033 'International Tables Vol C Tables 4.2.6.8 and 6.1.1.4'
O O 0.0106 0.0060 'International Tables Vol C Tables 4.2.6.8 and 6.1.1.4'
Cu Cu 0.3201 1.2651 'International Tables Vol C Tables 4.2.6.8 and 6.1.1.4'
I I -0.4742 1.8119 'International Tables Vol C Tables 4.2.6.8 and 6.1.1.4'

loop_
_geom_angle_atom_site_label_1
_geom_angle_atom_site_label_2
_geom_angle_atom_site_label_3
_geom_angle
_geom_angle_site_symmetry_1
_geom_angle_site_symmetry_3
N1 Cu1 N3 107.8(3) . 1_545
N1 Cu1 I1 114.6(2) . .
N3 Cu1 I1 105.0(2) 1_545 .
N1 Cu1 I1 104.3(2) . 2_656
N3 Cu1 I1 106.3(2) 1_545 2_656
I1 Cu1 I1 118.26(6) . 2_656
N1 Cu1 Cu1 130.1(2) . 2_656
N3 Cu1 Cu1 121.8(2) 1_545 2_656
I1 Cu1 Cu1 59.97(6) . 2_656
I1 Cu1 Cu1 58.29(5) 2_656 2_656
Cu1 I1 Cu1 61.74(6) . 2_656
C1 N1 C5 117.0(8) . .
C1 N1 Cu1 118.1(6) . .
C5 N1 Cu1 124.1(6) . .
C12 N2 C7 117.0(7) . .
C12 N2 C6 121.5(8) . .
C7 N2 C6 121.5(8) . .
C10 N3 C11 118.1(8) . .
C10 N3 Cu1 121.9(6) . 1_565
C11 N3 Cu1 120.0(7) . 1_565
N1 C1 C2 124.2(9) . .
N1 C1 H1 117.9 . .
C2 C1 H1 117.9 . .
C3 C2 C1 117.8(10) . .
C3 C2 H2 121.1 . .
C1 C2 H2 121.1 . .
C4 C3 C2 119.8(9) . .
C4 C3 H3 120.1 . .
C2 C3 H3 120.1 . .
C3 C4 C5 119.6(10) . .
C3 C4 H4 120.2 . .
C5 C4 H4 120.2 . .
N1 C5 C4 121.6(9) . .
N1 C5 C6 114.2(7) . .
C4 C5 C6 124.2(8) . .
N2 C6 C5 113.6(7) . .
N2 C6 H6A 108.8 . .
C5 C6 H6A 108.8 . .
N2 C6 H6B 108.8 . .
C5 C6 H6B 108.8 . .
H6A C6 H6B 107.7 . .
C8 C7 C11 118.0(9) . .
C8 C7 N2 121.2(8) . .
C11 C7 N2 120.8(9) . .
C9 C8 C7 119.1(9) . .
C9 C8 H8 120.4 . .
C7 C8 H8 120.4 . .
C8 C9 C10 119.0(10) . .
C8 C9 H9 120.5 . .
C10 C9 H9 120.5 . .
N3 C10 C9 122.8(10) . .
N3 C10 H10 118.6 . .
C9 C10 H10 118.6 . .
N3 C11 C7 122.9(10) . .
N3 C11 H11 118.5 . .
C7 C11 H11 118.5 . .
O1 C12 N2 115.7(8) . .
O1 C12 H12A 122.2 . .
N2 C12 H12A 122.2 . .

loop_
_geom_bond_atom_site_label_1
_geom_bond_atom_site_label_2
_geom_bond_distance
_geom_bond_site_symmetry_2
Cu1 N1 2.078(7) .
Cu1 N3 2.083(7) 1_545
Cu1 I1 2.6246(17) .
Cu1 I1 2.6711(19) 2_656
Cu1 Cu1 2.717(3) 2_656
I1 Cu1 2.6711(19) 2_656
O1 C12 1.213(11) .
N1 C1 1.338(12) .
N1 C5 1.354(11) .
N2 C12 1.318(12) .
N2 C7 1.411(12) .
N2 C6 1.460(11) .
N3 C10 1.328(12) .
N3 C11 1.330(12) .
N3 Cu1 2.083(7) 1_565
C1 C2 1.375(14) .
C1 H1 0.9300 .
C2 C3 1.372(15) .
C2 H2 0.9300 .
C3 C4 1.360(14) .
C3 H3 0.9300 .
C4 C5 1.387(12) .
C4 H4 0.9300 .
C5 C6 1.504(13) .
C6 H6A 0.9700 .
C6 H6B 0.9700 .
C7 C8 1.383(14) .
C7 C11 1.392(12) .
C8 C9 1.368(14) .
C8 H8 0.9300 .
C9 C10 1.383(14) .
C9 H9 0.9300 .
C10 H10 0.9300 .
C11 H11 0.9300 .
C12 H12A 0.9300 .

loop_
_geom_torsion_atom_site_label_1
_geom_torsion_atom_site_label_2
_geom_torsion_atom_site_label_3
_geom_torsion_atom_site_label_4
_geom_torsion
_geom_torsion_site_symmetry_1
_geom_torsion_site_symmetry_4
N1 Cu1 I1 Cu1 123.6(2) . 2_656
N3 Cu1 I1 Cu1 -118.4(2) 1_545 2_656
I1 Cu1 I1 Cu1 0.0 2_656 2_656
N3 Cu1 N1 C1 12.5(8) 1_545 .
I1 Cu1 N1 C1 129.0(7) . .
I1 Cu1 N1 C1 -100.2(7) 2_656 .
Cu1 Cu1 N1 C1 -160.5(6) 2_656 .
N3 Cu1 N1 C5 -178.5(7) 1_545 .
I1 Cu1 N1 C5 -62.0(8) . .
I1 Cu1 N1 C5 68.8(8) 2_656 .
Cu1 Cu1 N1 C5 8.5(9) 2_656 .
C5 N1 C1 C2 -2.0(15) . .
Cu1 N1 C1 C2 167.8(9) . .
N1 C1 C2 C3 0.4(17) . .
C1 C2 C3 C4 0.2(17) . .
C2 C3 C4 C5 0.8(17) . .
C1 N1 C5 C4 3.0(14) . .
Cu1 N1 C5 C4 -166.1(8) . .
C1 N1 C5 C6 -176.6(9) . .
Cu1 N1 C5 C6 14.3(11) . .
C3 C4 C5 N1 -2.5(16) . .
C3 C4 C5 C6 177.0(10) . .
C12 N2 C6 C5 -87.6(11) . .
C7 N2 C6 C5 93.1(10) . .
N1 C5 C6 N2 -168.9(8) . .
C4 C5 C6 N2 11.5(14) . .
C12 N2 C7 C8 164.4(9) . .
C6 N2 C7 C8 -16.2(13) . .
C12 N2 C7 C11 -15.9(13) . .
C6 N2 C7 C11 163.4(9) . .
C11 C7 C8 C9 0.5(15) . .
N2 C7 C8 C9 -179.9(9) . .
C7 C8 C9 C10 0.9(16) . .
C11 N3 C10 C9 1.5(15) . .
Cu1 N3 C10 C9 -176.9(8) 1_565 .
C8 C9 C10 N3 -2.0(16) . .
C10 N3 C11 C7 0.0(14) . .
Cu1 N3 C11 C7 178.4(7) 1_565 .
C8 C7 C11 N3 -0.9(15) . .
N2 C7 C11 N3 179.4(8) . .
C7 N2 C12 O1 -178.7(9) . .
C6 N2 C12 O1 2.0(15) . .

loop_
_platon_squeeze_void_nr
_platon_squeeze_void_average_x
_platon_squeeze_void_average_y
_platon_squeeze_void_average_z
_platon_squeeze_void_volume
_platon_squeeze_void_count_electrons
_platon_squeeze_void_content
1 0.033 0.033 0.274 7 0 ' '
2 0.467 0.033 0.774 7 1 ' '
3 0.065 0.125 0.202 8 1 ' '
4 0.750 0.250 0.331 110 19 ' '
5 0.435 0.125 0.702 8 1 ' '
6 0.750 0.250 0.831 110 19 ' '
7 0.437 0.383 0.208 9 1 ' '
8 0.062 0.383 0.708 9 1 ' '
9 0.471 0.475 0.281 6 0 ' '
10 0.029 0.475 0.781 6 0 ' '
11 0.967 0.533 0.226 7 0 ' '
12 0.533 0.533 0.726 7 0 ' '
13 0.250 0.750 0.169 110 19 ' '
14 0.935 0.625 0.298 8 1 ' '
15 0.250 0.750 0.669 110 19 ' '
16 0.565 0.625 0.798 9 1 ' '
17 0.562 0.883 0.292 10 1 ' '
18 0.937 0.883 0.792 9 1 ' '
19 0.529 0.975 0.219 6 0 ' '
20 0.971 0.975 0.719 6 0 ' '
